data_4024409
loop_
_publ_author_name
'Ying Cheng'
'Bo Wang'
'Xiao-Rong Wang'
'Jian-Hong Zhang'
'De-Cai Fang'

_publ_section_title
;
An Experimental and Theoretical Study on the Interaction of N-Heterocyclic
Carbene-Derived 1,3-Dipoles with Methoxycarbonylallenes: Highly Regio- and
Stereoselective [3+2]-Cycloadditions Controlled by the Structures
of N-Heterocycles of 1,3-Dipoles
;
_journal_name_full 'Journal of Organic Chemistry'
_journal_page_first 2357
_journal_page_last 2367
_journal_paper_doi 10.1021/jo802687m
_journal_volume 74
_journal_year 2009
_chemical_absolute_configuration ad
_chemical_formula_moiety 'C35 H32 N4 O2 S'
_chemical_formula_sum 'C35 H32 N4 O2 S'
_chemical_formula_weight 572.71
_chemical_name_systematic
; 
 ? 
;
_space_group_IT_number 19
_symmetry_cell_setting orthorhombic
_symmetry_space_group_name_Hall 'P 2ac 2ab'
_symmetry_space_group_name_H-M 'P 21 21 21'
_atom_sites_solution_hydrogens geom
_atom_sites_solution_primary direct
_atom_sites_solution_secondary difmap
_audit_creation_method SHELXL-97
_cell_angle_alpha 90.00
_cell_angle_beta 90.00
_cell_angle_gamma 90.00
_cell_formula_units_Z 4
_cell_length_a 13.3539(19)
_cell_length_b 13.481(2)
_cell_length_c 16.861(2)
_cell_measurement_reflns_used 8456
_cell_measurement_temperature 113(2)
_cell_measurement_theta_max 25.0
_cell_measurement_theta_min 2.8
_cell_volume 3035.4(8)
_computing_cell_refinement CrystalClear
_computing_data_collection CrystalClear
_computing_data_reduction CrystalStructure
_computing_publication_material 'CrystalStructure 3.7.0'
_computing_structure_refinement 'SHELXL-97 (Sheldrick, 1997)'
_computing_structure_solution 'SHELXS-97 (Sheldrick, 1990)'
_diffrn_ambient_temperature 113(2)
_diffrn_detector_area_resol_mean 7.31
_diffrn_measured_fraction_theta_full 0.999
_diffrn_measured_fraction_theta_max 0.999
_diffrn_measurement_device_type 'Rigaku Saturn'
_diffrn_measurement_method \w
_diffrn_radiation_monochromator graphite
_diffrn_radiation_source 'fine-focus sealed tube'
_diffrn_radiation_type MoK\a
_diffrn_radiation_wavelength 0.71070
_diffrn_reflns_av_R_equivalents 0.0419
_diffrn_reflns_av_sigmaI/netI 0.0382
_diffrn_reflns_limit_h_max 17
_diffrn_reflns_limit_h_min -17
_diffrn_reflns_limit_k_max 17
_diffrn_reflns_limit_k_min -17
_diffrn_reflns_limit_l_max 22
_diffrn_reflns_limit_l_min -22
_diffrn_reflns_number 38456
_diffrn_reflns_theta_full 27.87
_diffrn_reflns_theta_max 27.87
_diffrn_reflns_theta_min 2.15
_exptl_absorpt_coefficient_mu 0.145
_exptl_absorpt_correction_T_max 0.9579
_exptl_absorpt_correction_T_min 0.9525
_exptl_absorpt_correction_type multi-scan
_exptl_absorpt_process_details crystalclear
_exptl_crystal_colour red
_exptl_crystal_density_diffrn 1.253
_exptl_crystal_density_method 'not measured'
_exptl_crystal_description block
_exptl_crystal_F_000 1208
_exptl_crystal_size_max 0.34
_exptl_crystal_size_mid 0.32
_exptl_crystal_size_min 0.30
_refine_diff_density_max 0.175
_refine_diff_density_min -0.240
_refine_diff_density_rms 0.044
_refine_ls_abs_structure_details 'Flack H D (1983), 3207 Friedel Pairs, Acta Cryst. A39, 876-881'
_refine_ls_abs_structure_Flack -0.01(5)
_refine_ls_extinction_method none
_refine_ls_goodness_of_fit_ref 1.042
_refine_ls_hydrogen_treatment mixed
_refine_ls_matrix_type full
_refine_ls_number_parameters 383
_refine_ls_number_reflns 7244
_refine_ls_number_restraints 0
_refine_ls_restrained_S_all 1.042
_refine_ls_R_factor_all 0.0401
_refine_ls_R_factor_gt 0.0366
_refine_ls_shift/su_max 0.001
_refine_ls_shift/su_mean 0.000
_refine_ls_structure_factor_coef Fsqd
_refine_ls_weighting_details 'calc w=1/[\s^2^(Fo^2^)+(0.0472P)^2^+0.0000P] where P=(Fo^2^+2Fc^2^)/3'
_refine_ls_weighting_scheme calc
_refine_ls_wR_factor_gt 0.0801
_refine_ls_wR_factor_ref 0.0819
_reflns_number_gt 6788
_reflns_number_total 7244
_reflns_threshold_expression >2sigma(I)
_cod_data_source_file jo802687m_si_008.cif
_cod_data_source_block shelxl
_cod_database_code 4024409

loop_
_symmetry_equiv_pos_as_xyz
'x, y, z'
'x+1/2, -y+1/2, -z'
'-x, y+1/2, -z+1/2'
'-x+1/2, -y, z+1/2'

loop_
_atom_site_label
_atom_site_type_symbol
_atom_site_fract_x
_atom_site_fract_y
_atom_site_fract_z
_atom_site_U_iso_or_equiv
_atom_site_adp_type
_atom_site_occupancy
_atom_site_symmetry_multiplicity
_atom_site_calc_flag
_atom_site_refinement_flags
_atom_site_disorder_assembly
_atom_site_disorder_group
S1 S 0.82946(3) 0.42046(3) 0.11641(2) 0.02190(9) Uani 1 1 d . . .
O1 O 0.65342(8) 0.14799(9) 0.21766(8) 0.0368(3) Uani 1 1 d . . .
O2 O 0.78199(8) 0.06328(8) 0.16761(7) 0.0293(3) Uani 1 1 d . . .
N1 N 0.96647(9) 0.17338(9) 0.16946(7) 0.0180(3) Uani 1 1 d . . .
N2 N 1.01311(8) 0.09648(8) 0.12862(7) 0.0181(2) Uani 1 1 d . . .
N3 N 0.89684(9) 0.16475(9) 0.04821(7) 0.0172(2) Uani 1 1 d . . .
N4 N 1.01757(9) 0.35098(9) 0.08278(7) 0.0202(3) Uani 1 1 d . . .
C1 C 0.89361(10) 0.22632(10) 0.12056(8) 0.0165(3) Uani 1 1 d . . .
C2 C 0.97308(10) 0.09491(10) 0.05876(8) 0.0169(3) Uani 1 1 d . . .
C3 C 0.92792(10) 0.33384(10) 0.10222(8) 0.0180(3) Uani 1 1 d . . .
C4 C 0.75063(10) 0.32792(11) 0.15621(8) 0.0185(3) Uani 1 1 d . . .
C5 C 0.78929(10) 0.23555(11) 0.15627(8) 0.0178(3) Uani 1 1 d . . .
C6 C 1.00766(10) 0.20715(10) 0.24076(8) 0.0170(3) Uani 1 1 d . . .
C7 C 0.97905(11) 0.29742(11) 0.27435(8) 0.0216(3) Uani 1 1 d . . .
H7 H 0.9300 0.3372 0.2488 0.026 Uiso 1 1 calc R . .
C8 C 1.02208(12) 0.32954(12) 0.34515(9) 0.0257(3) Uani 1 1 d . . .
H8 H 1.0026 0.3915 0.3672 0.031 Uiso 1 1 calc R . .
C9 C 1.09283(12) 0.27206(12) 0.38360(10) 0.0299(4) Uani 1 1 d . . .
H9 H 1.1223 0.2940 0.4318 0.036 Uiso 1 1 calc R . .
C10 C 1.11999(12) 0.18197(12) 0.35063(9) 0.0289(4) Uani 1 1 d . . .
H10 H 1.1680 0.1418 0.3771 0.035 Uiso 1 1 calc R . .
C11 C 1.07883(11) 0.14885(11) 0.27985(9) 0.0225(3) Uani 1 1 d . . .
H11 H 1.0989 0.0870 0.2581 0.027 Uiso 1 1 calc R . .
C12 C 0.99962(11) 0.01860(10) 0.00037(8) 0.0204(3) Uani 1 1 d . . .
C13 C 1.09651(12) -0.02032(11) 0.00144(9) 0.0262(3) Uani 1 1 d . . .
H13 H 1.1450 0.0062 0.0368 0.031 Uiso 1 1 calc R . .
C14 C 1.12215(13) -0.09735(13) -0.04877(10) 0.0357(4) Uani 1 1 d . . .
H14 H 1.1878 -0.1245 -0.0471 0.043 Uiso 1 1 calc R . .
C15 C 1.05226(15) -0.13497(12) -0.10138(10) 0.0407(5) Uani 1 1 d . . .
H15 H 1.0703 -0.1875 -0.1361 0.049 Uiso 1 1 calc R . .
C16 C 0.95691(15) -0.09672(13) -0.10363(10) 0.0381(4) Uani 1 1 d . . .
H16 H 0.9092 -0.1229 -0.1398 0.046 Uiso 1 1 calc R . .
C17 C 0.93013(13) -0.01970(12) -0.05292(9) 0.0282(4) Uani 1 1 d . . .
H17 H 0.8642 0.0068 -0.0547 0.034 Uiso 1 1 calc R . .
C18 C 0.86935(10) 0.20702(10) -0.02659(8) 0.0167(3) Uani 1 1 d . . .
C19 C 0.94240(11) 0.23948(11) -0.07956(9) 0.0213(3) Uani 1 1 d . . .
H19 H 1.0113 0.2337 -0.0663 0.026 Uiso 1 1 calc R . .
C20 C 0.91446(12) 0.28029(12) -0.15171(9) 0.0268(4) Uani 1 1 d . . .
H20 H 0.9642 0.3013 -0.1883 0.032 Uiso 1 1 calc R . .
C21 C 0.81336(12) 0.29047(12) -0.17050(9) 0.0284(4) Uani 1 1 d . . .
H21 H 0.7942 0.3189 -0.2198 0.034 Uiso 1 1 calc R . .
C22 C 0.74114(11) 0.25928(11) -0.11759(10) 0.0265(3) Uani 1 1 d . . .
H22 H 0.6723 0.2668 -0.1303 0.032 Uiso 1 1 calc R . .
C23 C 0.76883(11) 0.21687(11) -0.04568(9) 0.0222(3) Uani 1 1 d . . .
H23 H 0.7189 0.1947 -0.0097 0.027 Uiso 1 1 calc R . .
C24 C 1.04997(11) 0.45018(11) 0.06941(9) 0.0214(3) Uani 1 1 d . . .
C25 C 1.01581(13) 0.50530(12) 0.00555(10) 0.0337(4) Uani 1 1 d . . .
H25 H 0.9686 0.4775 -0.0303 0.040 Uiso 1 1 calc R . .
C26 C 1.05054(15) 0.60115(13) -0.00602(11) 0.0427(5) Uani 1 1 d . . .
H26 H 1.0269 0.6390 -0.0497 0.051 Uiso 1 1 calc R . .
C27 C 1.11959(13) 0.64192(13) 0.04581(11) 0.0366(4) Uani 1 1 d . . .
H27 H 1.1440 0.7073 0.0374 0.044 Uiso 1 1 calc R . .
C28 C 1.15280(13) 0.58722(13) 0.10963(11) 0.0374(4) Uani 1 1 d . . .
H28 H 1.1991 0.6155 0.1459 0.045 Uiso 1 1 calc R . .
C29 C 1.11893(12) 0.49090(12) 0.12110(11) 0.0328(4) Uani 1 1 d . . .
H29 H 1.1432 0.4530 0.1645 0.039 Uiso 1 1 calc R . .
C30 C 0.65100(10) 0.36415(11) 0.18541(9) 0.0213(3) Uani 1 1 d . . .
H30A H 0.6073 0.3061 0.1949 0.026 Uiso 1 1 calc R . .
H30B H 0.6196 0.4046 0.1432 0.026 Uiso 1 1 calc R . .
C31 C 0.65552(11) 0.42633(13) 0.26180(9) 0.0287(4) Uani 1 1 d . . .
H31 H 0.6961 0.4873 0.2514 0.034 Uiso 1 1 calc R . .
C32 C 0.54891(14) 0.45722(14) 0.28331(11) 0.0382(4) Uani 1 1 d . . .
H32A H 0.5089 0.3980 0.2947 0.057 Uiso 1 1 calc R . .
H32B H 0.5190 0.4934 0.2388 0.057 Uiso 1 1 calc R . .
H32C H 0.5504 0.5001 0.3302 0.057 Uiso 1 1 calc R . .
C33 C 0.70298(14) 0.36920(18) 0.33053(10) 0.0489(6) Uani 1 1 d . . .
H33A H 0.7056 0.4118 0.3776 0.073 Uiso 1 1 calc R . .
H33B H 0.7710 0.3490 0.3159 0.073 Uiso 1 1 calc R . .
H33C H 0.6627 0.3102 0.3422 0.073 Uiso 1 1 calc R . .
C34 C 0.73370(11) 0.14681(11) 0.18383(9) 0.0207(3) Uani 1 1 d . . .
C35 C 0.73030(13) -0.02732(12) 0.18881(12) 0.0356(4) Uani 1 1 d . . .
H35A H 0.7079 -0.0233 0.2441 0.053 Uiso 1 1 calc R . .
H35B H 0.7758 -0.0838 0.1826 0.053 Uiso 1 1 calc R . .
H35C H 0.6721 -0.0362 0.1541 0.053 Uiso 1 1 calc R . .

loop_
_atom_site_aniso_label
_atom_site_aniso_U_11
_atom_site_aniso_U_22
_atom_site_aniso_U_33
_atom_site_aniso_U_23
_atom_site_aniso_U_13
_atom_site_aniso_U_12
S1 0.01973(18) 0.01618(17) 0.02978(19) 0.00153(15) 0.00268(15) 0.00293(14)
O1 0.0286(6) 0.0278(6) 0.0539(8) 0.0089(6) 0.0193(6) 0.0033(5)
O2 0.0241(6) 0.0163(5) 0.0476(7) -0.0005(5) 0.0115(5) -0.0008(4)
N1 0.0201(6) 0.0160(6) 0.0180(6) -0.0021(5) -0.0014(5) 0.0038(5)
N2 0.0186(6) 0.0155(6) 0.0203(6) -0.0003(5) 0.0013(5) 0.0020(5)
N3 0.0193(6) 0.0165(6) 0.0159(6) -0.0007(4) -0.0003(5) 0.0032(5)
N4 0.0196(6) 0.0198(6) 0.0212(6) 0.0003(5) -0.0001(5) -0.0016(5)
C1 0.0143(6) 0.0164(7) 0.0187(7) -0.0007(6) -0.0003(6) 0.0015(5)
C2 0.0158(7) 0.0149(7) 0.0199(7) 0.0015(5) 0.0017(5) 0.0006(5)
C3 0.0184(7) 0.0178(7) 0.0176(7) -0.0015(5) -0.0020(5) 0.0020(6)
C4 0.0173(7) 0.0209(7) 0.0174(7) -0.0014(6) -0.0007(5) 0.0005(6)
C5 0.0161(7) 0.0196(7) 0.0176(7) -0.0008(6) -0.0005(6) 0.0009(6)
C6 0.0155(7) 0.0179(7) 0.0176(7) 0.0013(5) 0.0012(5) -0.0044(6)
C7 0.0235(8) 0.0208(8) 0.0205(7) -0.0009(6) 0.0004(6) 0.0015(6)
C8 0.0308(9) 0.0245(8) 0.0217(7) -0.0048(6) 0.0026(6) -0.0035(7)
C9 0.0358(9) 0.0312(9) 0.0227(8) -0.0004(7) -0.0090(7) -0.0070(7)
C10 0.0313(9) 0.0270(9) 0.0282(8) 0.0021(7) -0.0097(7) -0.0004(7)
C11 0.0259(8) 0.0181(7) 0.0235(7) -0.0001(6) -0.0028(6) 0.0013(6)
C12 0.0280(8) 0.0156(7) 0.0176(7) 0.0023(5) 0.0048(6) 0.0030(6)
C13 0.0286(9) 0.0230(8) 0.0271(8) 0.0050(6) 0.0084(7) 0.0052(6)
C14 0.0447(10) 0.0251(9) 0.0374(10) 0.0069(7) 0.0206(8) 0.0122(8)
C15 0.0748(13) 0.0204(8) 0.0269(9) 0.0000(7) 0.0192(9) 0.0113(9)
C16 0.0649(12) 0.0239(9) 0.0254(9) -0.0037(7) -0.0021(8) 0.0005(8)
C17 0.0376(9) 0.0224(8) 0.0245(8) -0.0009(6) -0.0034(7) 0.0039(7)
C18 0.0188(7) 0.0140(7) 0.0174(7) -0.0005(5) -0.0015(5) 0.0005(5)
C19 0.0171(7) 0.0231(8) 0.0238(7) 0.0009(6) 0.0004(6) 0.0018(6)
C20 0.0268(9) 0.0296(9) 0.0239(8) 0.0066(7) 0.0049(6) 0.0013(7)
C21 0.0304(9) 0.0307(9) 0.0241(8) 0.0077(7) -0.0036(7) 0.0051(7)
C22 0.0180(7) 0.0315(8) 0.0300(8) 0.0043(7) -0.0058(6) 0.0025(6)
C23 0.0184(7) 0.0239(8) 0.0244(8) 0.0023(6) -0.0002(6) -0.0005(6)
C24 0.0200(7) 0.0183(7) 0.0258(8) -0.0016(6) 0.0057(6) -0.0007(6)
C25 0.0445(11) 0.0291(9) 0.0276(9) 0.0031(7) -0.0030(8) -0.0090(8)
C26 0.0633(13) 0.0306(10) 0.0344(10) 0.0086(8) 0.0019(9) -0.0077(9)
C27 0.0411(10) 0.0239(9) 0.0448(10) -0.0009(8) 0.0134(9) -0.0074(8)
C28 0.0358(9) 0.0285(9) 0.0480(11) -0.0045(8) -0.0017(8) -0.0083(7)
C29 0.0343(9) 0.0258(8) 0.0382(9) 0.0023(8) -0.0090(8) -0.0050(7)
C30 0.0171(7) 0.0221(8) 0.0247(7) -0.0007(6) 0.0022(6) 0.0041(6)
C31 0.0273(8) 0.0284(8) 0.0304(8) -0.0076(7) 0.0071(7) -0.0015(7)
C32 0.0405(10) 0.0379(10) 0.0362(9) -0.0014(8) 0.0113(8) 0.0140(8)
C33 0.0348(10) 0.0836(16) 0.0284(10) -0.0157(10) -0.0035(8) 0.0165(10)
C34 0.0187(7) 0.0215(8) 0.0218(7) 0.0023(6) -0.0005(6) 0.0007(6)
C35 0.0310(9) 0.0186(8) 0.0570(12) 0.0031(8) 0.0067(8) -0.0050(7)

loop_
_atom_type_symbol
_atom_type_description
_atom_type_scat_dispersion_real
_atom_type_scat_dispersion_imag
_atom_type_scat_source
C C 0.0033 0.0016 'International Tables Vol C Tables 4.2.6.8 and 6.1.1.4'
H H 0.0000 0.0000 'International Tables Vol C Tables 4.2.6.8 and 6.1.1.4'
N N 0.0061 0.0033 'International Tables Vol C Tables 4.2.6.8 and 6.1.1.4'
O O 0.0106 0.0060 'International Tables Vol C Tables 4.2.6.8 and 6.1.1.4'
S S 0.1246 0.1234 'International Tables Vol C Tables 4.2.6.8 and 6.1.1.4'

loop_
_geom_angle_atom_site_label_1
_geom_angle_atom_site_label_2
_geom_angle_atom_site_label_3
_geom_angle
_geom_angle_site_symmetry_1
_geom_angle_site_symmetry_3
_geom_angle_publ_flag
C4 S1 C3 91.61(7) . . ?
C34 O2 C35 115.69(12) . . ?
N2 N1 C6 119.46(11) . . ?
N2 N1 C1 112.50(10) . . ?
C6 N1 C1 126.01(11) . . ?
C2 N2 N1 106.12(11) . . ?
C2 N3 C18 124.52(11) . . ?
C2 N3 C1 107.14(11) . . ?
C18 N3 C1 119.78(11) . . ?
C3 N4 C24 120.08(13) . . ?
N1 C1 N3 99.91(10) . . ?
N1 C1 C5 115.20(11) . . ?
N3 C1 C5 113.54(11) . . ?
N1 C1 C3 111.85(11) . . ?
N3 C1 C3 110.61(11) . . ?
C5 C1 C3 105.82(11) . . ?
N2 C2 N3 113.95(12) . . ?
N2 C2 C12 121.49(12) . . ?
N3 C2 C12 124.24(12) . . ?
N4 C3 C1 120.18(12) . . ?
N4 C3 S1 128.10(11) . . ?
C1 C3 S1 111.66(9) . . ?
C5 C4 C30 129.79(13) . . ?
C5 C4 S1 115.14(11) . . ?
C30 C4 S1 115.06(10) . . ?
C4 C5 C34 123.64(13) . . ?
C4 C5 C1 115.18(12) . . ?
C34 C5 C1 121.07(12) . . ?
C7 C6 N1 121.68(13) . . ?
C7 C6 C11 119.01(13) . . ?
N1 C6 C11 119.32(13) . . ?
C8 C7 C6 120.37(14) . . ?
C8 C7 H7 119.8 . . ?
C6 C7 H7 119.8 . . ?
C9 C8 C7 120.60(15) . . ?
C9 C8 H8 119.7 . . ?
C7 C8 H8 119.7 . . ?
C8 C9 C10 118.84(15) . . ?
C8 C9 H9 120.6 . . ?
C10 C9 H9 120.6 . . ?
C9 C10 C11 121.60(15) . . ?
C9 C10 H10 119.2 . . ?
C11 C10 H10 119.2 . . ?
C10 C11 C6 119.59(14) . . ?
C10 C11 H11 120.2 . . ?
C6 C11 H11 120.2 . . ?
C17 C12 C13 119.14(14) . . ?
C17 C12 C2 122.17(13) . . ?
C13 C12 C2 118.60(13) . . ?
C14 C13 C12 120.25(16) . . ?
C14 C13 H13 119.9 . . ?
C12 C13 H13 119.9 . . ?
C13 C14 C15 120.04(16) . . ?
C13 C14 H14 120.0 . . ?
C15 C14 H14 120.0 . . ?
C16 C15 C14 120.34(16) . . ?
C16 C15 H15 119.8 . . ?
C14 C15 H15 119.8 . . ?
C15 C16 C17 120.07(17) . . ?
C15 C16 H16 120.0 . . ?
C17 C16 H16 120.0 . . ?
C12 C17 C16 120.15(16) . . ?
C12 C17 H17 119.9 . . ?
C16 C17 H17 119.9 . . ?
C23 C18 C19 119.92(13) . . ?
C23 C18 N3 119.39(12) . . ?
C19 C18 N3 120.68(12) . . ?
C20 C19 C18 119.93(14) . . ?
C20 C19 H19 120.0 . . ?
C18 C19 H19 120.0 . . ?
C19 C20 C21 119.96(14) . . ?
C19 C20 H20 120.0 . . ?
C21 C20 H20 120.0 . . ?
C22 C21 C20 120.02(14) . . ?
C22 C21 H21 120.0 . . ?
C20 C21 H21 120.0 . . ?
C21 C22 C23 120.22(14) . . ?
C21 C22 H22 119.9 . . ?
C23 C22 H22 119.9 . . ?
C18 C23 C22 119.95(14) . . ?
C18 C23 H23 120.0 . . ?
C22 C23 H23 120.0 . . ?
C29 C24 C25 119.77(14) . . ?
C29 C24 N4 118.42(14) . . ?
C25 C24 N4 121.80(14) . . ?
C24 C25 C26 119.93(16) . . ?
C24 C25 H25 120.0 . . ?
C26 C25 H25 120.0 . . ?
C27 C26 C25 120.26(17) . . ?
C27 C26 H26 119.9 . . ?
C25 C26 H26 119.9 . . ?
C28 C27 C26 119.67(16) . . ?
C28 C27 H27 120.2 . . ?
C26 C27 H27 120.2 . . ?
C27 C28 C29 120.29(17) . . ?
C27 C28 H28 119.9 . . ?
C29 C28 H28 119.9 . . ?
C24 C29 C28 120.05(16) . . ?
C24 C29 H29 120.0 . . ?
C28 C29 H29 120.0 . . ?
C4 C30 C31 114.67(12) . . ?
C4 C30 H30A 108.6 . . ?
C31 C30 H30A 108.6 . . ?
C4 C30 H30B 108.6 . . ?
C31 C30 H30B 108.6 . . ?
H30A C30 H30B 107.6 . . ?
C32 C31 C33 110.11(14) . . ?
C32 C31 C30 108.12(13) . . ?
C33 C31 C30 112.11(14) . . ?
C32 C31 H31 108.8 . . ?
C33 C31 H31 108.8 . . ?
C30 C31 H31 108.8 . . ?
C31 C32 H32A 109.5 . . ?
C31 C32 H32B 109.5 . . ?
H32A C32 H32B 109.5 . . ?
C31 C32 H32C 109.5 . . ?
H32A C32 H32C 109.5 . . ?
H32B C32 H32C 109.5 . . ?
C31 C33 H33A 109.5 . . ?
C31 C33 H33B 109.5 . . ?
H33A C33 H33B 109.5 . . ?
C31 C33 H33C 109.5 . . ?
H33A C33 H33C 109.5 . . ?
H33B C33 H33C 109.5 . . ?
O1 C34 O2 122.50(14) . . ?
O1 C34 C5 125.35(14) . . ?
O2 C34 C5 112.15(12) . . ?
O2 C35 H35A 109.5 . . ?
O2 C35 H35B 109.5 . . ?
H35A C35 H35B 109.5 . . ?
O2 C35 H35C 109.5 . . ?
H35A C35 H35C 109.5 . . ?
H35B C35 H35C 109.5 . . ?

loop_
_geom_bond_atom_site_label_1
_geom_bond_atom_site_label_2
_geom_bond_distance
_geom_bond_site_symmetry_2
_geom_bond_publ_flag
S1 C4 1.7649(15) . ?
S1 C3 1.7747(14) . ?
O1 C34 1.2145(17) . ?
O2 C34 1.3263(17) . ?
O2 C35 1.4477(18) . ?
N1 N2 1.3918(15) . ?
N1 C6 1.3983(18) . ?
N1 C1 1.4614(17) . ?
N2 C2 1.2937(18) . ?
N3 C2 1.3981(17) . ?
N3 C18 1.4318(18) . ?
N3 C1 1.4761(18) . ?
N4 C3 1.2626(17) . ?
N4 C24 1.4235(18) . ?
C1 C5 1.5228(19) . ?
C1 C3 1.551(2) . ?
C2 C12 1.4674(19) . ?
C4 C5 1.348(2) . ?
C4 C30 1.5003(19) . ?
C5 C34 1.483(2) . ?
C6 C7 1.396(2) . ?
C6 C11 1.398(2) . ?
C7 C8 1.394(2) . ?
C7 H7 0.9500 . ?
C8 C9 1.383(2) . ?
C8 H8 0.9500 . ?
C9 C10 1.384(2) . ?
C9 H9 0.9500 . ?
C10 C11 1.388(2) . ?
C10 H10 0.9500 . ?
C11 H11 0.9500 . ?
C12 C17 1.391(2) . ?
C12 C13 1.396(2) . ?
C13 C14 1.383(2) . ?
C13 H13 0.9500 . ?
C14 C15 1.384(3) . ?
C14 H14 0.9500 . ?
C15 C16 1.374(3) . ?
C15 H15 0.9500 . ?
C16 C17 1.392(2) . ?
C16 H16 0.9500 . ?
C17 H17 0.9500 . ?
C18 C23 1.387(2) . ?
C18 C19 1.393(2) . ?
C19 C20 1.386(2) . ?
C19 H19 0.9500 . ?
C20 C21 1.394(2) . ?
C20 H20 0.9500 . ?
C21 C22 1.379(2) . ?
C21 H21 0.9500 . ?
C22 C23 1.391(2) . ?
C22 H22 0.9500 . ?
C23 H23 0.9500 . ?
C24 C29 1.382(2) . ?
C24 C25 1.386(2) . ?
C25 C26 1.387(2) . ?
C25 H25 0.9500 . ?
C26 C27 1.384(3) . ?
C26 H26 0.9500 . ?
C27 C28 1.378(3) . ?
C27 H27 0.9500 . ?
C28 C29 1.389(2) . ?
C28 H28 0.9500 . ?
C29 H29 0.9500 . ?
C30 C31 1.538(2) . ?
C30 H30A 0.9900 . ?
C30 H30B 0.9900 . ?
C31 C32 1.527(2) . ?
C31 C33 1.529(3) . ?
C31 H31 1.0000 . ?
C32 H32A 0.9800 . ?
C32 H32B 0.9800 . ?
C32 H32C 0.9800 . ?
C33 H33A 0.9800 . ?
C33 H33B 0.9800 . ?
C33 H33C 0.9800 . ?
C35 H35A 0.9800 . ?
C35 H35B 0.9800 . ?
C35 H35C 0.9800 . ?

loop_
_geom_torsion_atom_site_label_1
_geom_torsion_atom_site_label_2
_geom_torsion_atom_site_label_3
_geom_torsion_atom_site_label_4
_geom_torsion
_geom_torsion_site_symmetry_1
_geom_torsion_site_symmetry_2
_geom_torsion_site_symmetry_3
_geom_torsion_site_symmetry_4
_geom_torsion_publ_flag
C6 N1 N2 C2 -166.73(12) . . . . ?
C1 N1 N2 C2 -1.97(15) . . . . ?
N2 N1 C1 N3 4.96(14) . . . . ?
C6 N1 C1 N3 168.53(12) . . . . ?
N2 N1 C1 C5 127.00(12) . . . . ?
C6 N1 C1 C5 -69.44(17) . . . . ?
N2 N1 C1 C3 -112.11(12) . . . . ?
C6 N1 C1 C3 51.45(17) . . . . ?
C2 N3 C1 N1 -5.95(13) . . . . ?
C18 N3 C1 N1 -155.25(11) . . . . ?
C2 N3 C1 C5 -129.16(12) . . . . ?
C18 N3 C1 C5 81.54(15) . . . . ?
C2 N3 C1 C3 112.05(12) . . . . ?
C18 N3 C1 C3 -37.26(16) . . . . ?
N1 N2 C2 N3 -2.33(15) . . . . ?
N1 N2 C2 C12 -176.10(12) . . . . ?
C18 N3 C2 N2 153.09(13) . . . . ?
C1 N3 C2 N2 5.62(15) . . . . ?
C18 N3 C2 C12 -33.3(2) . . . . ?
C1 N3 C2 C12 179.19(13) . . . . ?
C24 N4 C3 C1 -177.21(12) . . . . ?
C24 N4 C3 S1 0.0(2) . . . . ?
N1 C1 C3 N4 43.44(17) . . . . ?
N3 C1 C3 N4 -66.99(16) . . . . ?
C5 C1 C3 N4 169.63(12) . . . . ?
N1 C1 C3 S1 -134.18(10) . . . . ?
N3 C1 C3 S1 115.40(10) . . . . ?
C5 C1 C3 S1 -7.98(13) . . . . ?
C4 S1 C3 N4 -170.73(13) . . . . ?
C4 S1 C3 C1 6.65(10) . . . . ?
C3 S1 C4 C5 -3.36(12) . . . . ?
C3 S1 C4 C30 176.21(11) . . . . ?
C30 C4 C5 C34 3.2(2) . . . . ?
S1 C4 C5 C34 -177.26(11) . . . . ?
C30 C4 C5 C1 179.39(13) . . . . ?
S1 C4 C5 C1 -1.12(16) . . . . ?
N1 C1 C5 C4 129.91(13) . . . . ?
N3 C1 C5 C4 -115.72(14) . . . . ?
C3 C1 C5 C4 5.79(16) . . . . ?
N1 C1 C5 C34 -53.84(17) . . . . ?
N3 C1 C5 C34 60.53(16) . . . . ?
C3 C1 C5 C34 -177.96(12) . . . . ?
N2 N1 C6 C7 164.66(12) . . . . ?
C1 N1 C6 C7 2.1(2) . . . . ?
N2 N1 C6 C11 -15.80(19) . . . . ?
C1 N1 C6 C11 -178.33(13) . . . . ?
N1 C6 C7 C8 -179.44(13) . . . . ?
C11 C6 C7 C8 1.0(2) . . . . ?
C6 C7 C8 C9 -0.7(2) . . . . ?
C7 C8 C9 C10 -0.1(2) . . . . ?
C8 C9 C10 C11 0.7(2) . . . . ?
C9 C10 C11 C6 -0.4(2) . . . . ?
C7 C6 C11 C10 -0.5(2) . . . . ?
N1 C6 C11 C10 180.00(13) . . . . ?
N2 C2 C12 C17 145.06(14) . . . . ?
N3 C2 C12 C17 -28.0(2) . . . . ?
N2 C2 C12 C13 -31.5(2) . . . . ?
N3 C2 C12 C13 155.44(13) . . . . ?
C17 C12 C13 C14 -1.3(2) . . . . ?
C2 C12 C13 C14 175.28(14) . . . . ?
C12 C13 C14 C15 1.2(2) . . . . ?
C13 C14 C15 C16 -0.6(3) . . . . ?
C14 C15 C16 C17 0.1(3) . . . . ?
C13 C12 C17 C16 0.8(2) . . . . ?
C2 C12 C17 C16 -175.65(14) . . . . ?
C15 C16 C17 C12 -0.2(2) . . . . ?
C2 N3 C18 C23 136.51(14) . . . . ?
C1 N3 C18 C23 -79.79(17) . . . . ?
C2 N3 C18 C19 -44.4(2) . . . . ?
C1 N3 C18 C19 99.26(15) . . . . ?
C23 C18 C19 C20 -0.9(2) . . . . ?
N3 C18 C19 C20 -179.95(13) . . . . ?
C18 C19 C20 C21 1.2(2) . . . . ?
C19 C20 C21 C22 -0.5(2) . . . . ?
C20 C21 C22 C23 -0.5(2) . . . . ?
C19 C18 C23 C22 -0.1(2) . . . . ?
N3 C18 C23 C22 178.95(13) . . . . ?
C21 C22 C23 C18 0.8(2) . . . . ?
C3 N4 C24 C29 113.42(16) . . . . ?
C3 N4 C24 C25 -67.9(2) . . . . ?
C29 C24 C25 C26 -0.3(3) . . . . ?
N4 C24 C25 C26 -178.94(15) . . . . ?
C24 C25 C26 C27 0.3(3) . . . . ?
C25 C26 C27 C28 -0.8(3) . . . . ?
C26 C27 C28 C29 1.4(3) . . . . ?
C25 C24 C29 C28 0.9(3) . . . . ?
N4 C24 C29 C28 179.56(15) . . . . ?
C27 C28 C29 C24 -1.4(3) . . . . ?
C5 C4 C30 C31 108.43(18) . . . . ?
S1 C4 C30 C31 -71.07(15) . . . . ?
C4 C30 C31 C32 179.95(14) . . . . ?
C4 C30 C31 C33 -58.49(18) . . . . ?
C35 O2 C34 O1 3.4(2) . . . . ?
C35 O2 C34 C5 -176.86(13) . . . . ?
C4 C5 C34 O1 -9.2(2) . . . . ?
C1 C5 C34 O1 174.84(14) . . . . ?
C4 C5 C34 O2 170.98(14) . . . . ?
C1 C5 C34 O2 -4.95(18) . . . . ?

loop_
_cod_related_entry_id
_cod_related_entry_database
_cod_related_entry_code
1 ChemSpider 30658915
